data_4319550
loop_
_publ_author_name
'Ok-Sang Jung'
'Yun Ju Kim'
'Young-A Lee'
'Hee K. Chae'
'Ho G. Jang'
'Jongki Hong'

_publ_section_title
;
 Structures and Related Properties of AgX Bearing 3,3'-Thiobispyridine
 (X-= NO3-, BF4-, ClO4-, and PF6-)
;
_journal_name_full 'Inorganic Chemistry'
_journal_page_first 2105
_journal_page_last 2110
_journal_paper_doi 10.1021/ic001072u
_journal_volume 40
_journal_year 2001
_chemical_formula_sum 'C10 H8 Ag B F4 N2 S'
_chemical_formula_weight 382.92
_chemical_name_systematic
; 
 ? 
;
_space_group_IT_number 14
_symmetry_cell_setting monoclinic
_symmetry_space_group_name_Hall '-P 2yn'
_symmetry_space_group_name_H-M 'P 1 21/n 1'
_atom_sites_solution_hydrogens geom
_atom_sites_solution_primary direct
_atom_sites_solution_secondary difmap
_audit_creation_method SHELXL-97
_cell_angle_alpha 90.00(2)
_cell_angle_beta 107.83(2)
_cell_angle_gamma 90.00(2)
_cell_formula_units_Z 4
_cell_length_a 8.946(3)
_cell_length_b 14.130(2)
_cell_length_c 10.124(2)
_cell_measurement_temperature 293(2)
_cell_volume 1218.3(5)
_computing_structure_refinement 'SHELXL-97 (Sheldrick, 1997)'
_computing_structure_solution 'SHELXS-97 (Sheldrick, 1990)'
_diffrn_ambient_temperature 293(2)
_diffrn_measured_fraction_theta_full 0.887
_diffrn_measured_fraction_theta_max 0.887
_diffrn_radiation_monochromator graphite
_diffrn_radiation_source 'fine-focus sealed tube'
_diffrn_radiation_type MoK\a
_diffrn_radiation_wavelength 0.71073
_diffrn_reflns_av_R_equivalents 0.0140
_diffrn_reflns_av_sigmaI/netI 0.0187
_diffrn_reflns_limit_h_max 10
_diffrn_reflns_limit_h_min 0
_diffrn_reflns_limit_k_max 16
_diffrn_reflns_limit_k_min 0
_diffrn_reflns_limit_l_max 11
_diffrn_reflns_limit_l_min -11
_diffrn_reflns_number 2120
_diffrn_reflns_theta_full 24.97
_diffrn_reflns_theta_max 24.97
_diffrn_reflns_theta_min 2.56
_exptl_absorpt_coefficient_mu 1.860
_exptl_crystal_density_diffrn 2.088
_exptl_crystal_density_method 'not measured'
_exptl_crystal_F_000 744
_refine_diff_density_max 0.803
_refine_diff_density_min -0.507
_refine_diff_density_rms 0.135
_refine_ls_extinction_method none
_refine_ls_goodness_of_fit_ref 1.182
_refine_ls_hydrogen_treatment mixed
_refine_ls_matrix_type full
_refine_ls_number_parameters 172
_refine_ls_number_reflns 1986
_refine_ls_number_restraints 0
_refine_ls_restrained_S_all 1.182
_refine_ls_R_factor_all 0.0353
_refine_ls_R_factor_gt 0.0351
_refine_ls_shift/su_max 0.001
_refine_ls_shift/su_mean 0.000
_refine_ls_structure_factor_coef Fsqd
_refine_ls_weighting_details 'w=1/[\s^2^(Fo^2^)+(0.0520P)^2^+1.1783P] where P=(Fo^2^+2Fc^2^)/3'
_refine_ls_weighting_scheme calc
_refine_ls_wR_factor_gt 0.0906
_refine_ls_wR_factor_ref 0.0907
_reflns_number_gt 1977
_reflns_number_total 1986
_reflns_threshold_expression >2sigma(I)
_cod_data_source_file ic001072u_2.cif
_cod_data_source_block '[Ag(Py2S)]BF4'
_cod_depositor_comments
;
The following automatic conversions were performed:

'_refine_ls_weighting_scheme' value 'calc
w=1/[\s^2^(Fo^2^)+(0.0520P)^2^+1.1783P] where P=(Fo^2^+2Fc^2^)/3' was
changed to 'calc'. New tag '_refine_ls_weighting_details' was
created. The value of the new tag was set to
'w=1/[\s^2^(Fo^2^)+(0.0520P)^2^+1.1783P] where P=(Fo^2^+2Fc^2^)/3'.

Automatic conversion script
Id: cif_fix_values 3143 2015-03-26 13:38:13Z robertas 
;
_cod_database_code 4319550

loop_
_symmetry_equiv_pos_as_xyz
'x, y, z'
'-x+1/2, y+1/2, -z+1/2'
'-x, -y, -z'
'x-1/2, -y-1/2, z-1/2'

loop_
_atom_site_label
_atom_site_type_symbol
_atom_site_fract_x
_atom_site_fract_y
_atom_site_fract_z
_atom_site_U_iso_or_equiv
_atom_site_adp_type
_atom_site_occupancy
_atom_site_calc_flag
_atom_site_refinement_flags
_atom_site_disorder_assembly
_atom_site_disorder_group
Ag Ag 0.15619(3) 0.94350(2) 0.01918(3) 0.04286(15) Uani 1 d . . .
S S 0.62917(14) 1.24267(9) 0.12596(12) 0.0553(3) Uani 1 d . . .
N1 N 0.2951(4) 1.0478(2) -0.0435(3) 0.0327(6) Uani 1 d . . .
N2 N 0.0337(3) 0.8246(2) 0.0680(3) 0.0347(6) Uani 1 d . . .
C1 C 0.3910(4) 1.1064(3) 0.0487(4) 0.0330(7) Uani 1 d . . .
H1 H 0.3874 1.1071 0.1395 0.040 Uiso 1 calc R . .
C2 C 0.4954(4) 1.1660(2) 0.0122(4) 0.0319(7) Uani 1 d . . .
C3 C 0.5018(4) 1.1630(3) -0.1229(4) 0.0349(7) Uani 1 d . . .
H3 H 0.5719 1.2012 -0.1499 0.042 Uiso 1 calc R . .
C4 C 0.4031(4) 1.1027(3) -0.2164(4) 0.0372(8) Uani 1 d . . .
H4 H 0.4053 1.1001 -0.3076 0.045 Uiso 1 calc R . .
C5 C 0.3016(5) 1.0467(2) -0.1742(4) 0.0359(8) Uani 1 d . . .
H5 H 0.2347 1.0064 -0.2383 0.043 Uiso 1 calc R . .
C6 C 0.0067(4) 0.8144(3) 0.1900(4) 0.0347(8) Uani 1 d . . .
H6 H 0.0479 0.8589 0.2592 0.042 Uiso 1 calc R . .
C7 C -0.0798(4) 0.7402(3) 0.2170(4) 0.0365(8) Uani 1 d . . .
C8 C -0.1411(5) 0.6742(3) 0.1152(4) 0.0444(9) Uani 1 d . . .
H8 H -0.2026 0.6247 0.1300 0.053 Uiso 1 calc R . .
C9 C -0.1096(5) 0.6830(3) -0.0096(4) 0.0442(9) Uani 1 d . . .
H9 H -0.1458 0.6379 -0.0791 0.053 Uiso 1 calc R . .
C10 C -0.0242(4) 0.7592(3) -0.0292(4) 0.0380(8) Uani 1 d . . .
H10 H -0.0057 0.7656 -0.1142 0.046 Uiso 1 calc R . .
B B 0.6817(7) 1.4350(3) -0.1535(5) 0.0486(12) Uani 1 d . . .
F1 F 0.5300(5) 1.4397(4) -0.2294(5) 0.135(2) Uani 1 d . . .
F2 F 0.7059(5) 1.4666(3) -0.0245(3) 0.0933(12) Uani 1 d . . .
F3 F 0.7317(4) 1.3449(2) -0.1582(4) 0.0858(10) Uani 1 d . . .
F4 F 0.7696(6) 1.4931(2) -0.2158(4) 0.1032(14) Uani 1 d . . .

loop_
_atom_site_aniso_label
_atom_site_aniso_U_11
_atom_site_aniso_U_22
_atom_site_aniso_U_33
_atom_site_aniso_U_23
_atom_site_aniso_U_13
_atom_site_aniso_U_12
Ag 0.0397(2) 0.0378(2) 0.0540(2) 0.00336(12) 0.01873(15) -0.00654(11)
S 0.0609(7) 0.0693(7) 0.0446(6) -0.0226(5) 0.0295(5) -0.0343(6)
N1 0.0316(15) 0.0304(15) 0.0383(16) 0.0008(12) 0.0137(13) 0.0005(12)
N2 0.0332(15) 0.0328(15) 0.0393(16) 0.0017(12) 0.0127(12) 0.0008(12)
C1 0.0346(18) 0.0348(18) 0.0312(17) -0.0009(14) 0.0123(14) -0.0015(14)
C2 0.0328(17) 0.0305(16) 0.0330(17) -0.0012(13) 0.0108(13) 0.0012(14)
C3 0.0354(18) 0.0356(18) 0.0366(18) 0.0055(15) 0.0153(14) 0.0004(15)
C4 0.042(2) 0.043(2) 0.0272(17) 0.0017(15) 0.0111(14) 0.0066(16)
C5 0.0352(19) 0.0350(18) 0.0353(19) -0.0049(14) 0.0075(15) -0.0004(14)
C6 0.0354(18) 0.0345(18) 0.0317(17) -0.0004(14) 0.0068(14) 0.0063(15)
C7 0.0361(19) 0.041(2) 0.0327(18) 0.0088(15) 0.0115(14) 0.0101(16)
C8 0.045(2) 0.0362(19) 0.054(2) 0.0071(17) 0.0172(18) -0.0057(17)
C9 0.049(2) 0.039(2) 0.043(2) -0.0076(16) 0.0118(17) -0.0065(18)
C10 0.043(2) 0.040(2) 0.0333(18) 0.0004(15) 0.0150(15) 0.0011(16)
B 0.063(3) 0.045(3) 0.032(2) 0.0060(18) 0.005(2) 0.011(2)
F1 0.079(3) 0.182(5) 0.104(3) -0.048(3) -0.032(2) 0.066(3)
F2 0.125(3) 0.109(3) 0.0479(17) -0.0135(17) 0.0298(19) -0.036(2)
F3 0.0642(19) 0.0442(15) 0.143(3) 0.0098(17) 0.0224(19) 0.0121(14)
F4 0.187(4) 0.067(2) 0.075(2) 0.0025(17) 0.070(3) -0.014(2)

loop_
_atom_type_symbol
_atom_type_description
_atom_type_scat_dispersion_real
_atom_type_scat_dispersion_imag
_atom_type_scat_source
C C 0.0033 0.0016 'International Tables Vol C Tables 4.2.6.8 and 6.1.1.4'
H H 0.0000 0.0000 'International Tables Vol C Tables 4.2.6.8 and 6.1.1.4'
N N 0.0061 0.0033 'International Tables Vol C Tables 4.2.6.8 and 6.1.1.4'
S S 0.1246 0.1234 'International Tables Vol C Tables 4.2.6.8 and 6.1.1.4'
Ag Ag -0.8971 1.1015 'International Tables Vol C Tables 4.2.6.8 and 6.1.1.4'
B B 0.0013 0.0007 'International Tables Vol C Tables 4.2.6.8 and 6.1.1.4'
F F 0.0171 0.0103 'International Tables Vol C Tables 4.2.6.8 and 6.1.1.4'

loop_
_geom_angle_atom_site_label_1
_geom_angle_atom_site_label_2
_geom_angle_atom_site_label_3
_geom_angle
_geom_angle_site_symmetry_1
_geom_angle_site_symmetry_3
_geom_angle_publ_flag
N1 Ag N2 171.69(11) . . ?
N1 Ag Ag 100.87(8) . 3_575 ?
N2 Ag Ag 85.91(8) . 3_575 ?
C2 S C7 105.56(17) . 2 ?
C5 N1 C1 118.7(3) . . ?
C5 N1 Ag 119.2(2) . . ?
C1 N1 Ag 121.6(2) . . ?
C10 N2 C6 117.9(3) . . ?
C10 N2 Ag 118.9(2) . . ?
C6 N2 Ag 123.2(2) . . ?
N1 C1 C2 121.9(3) . . ?
C3 C2 C1 118.5(3) . . ?
C3 C2 S 116.1(3) . . ?
C1 C2 S 125.3(3) . . ?
C4 C3 C2 119.1(3) . . ?
C5 C4 C3 119.4(3) . . ?
N1 C5 C4 122.3(3) . . ?
N2 C6 C7 122.4(3) . . ?
C8 C7 C6 119.1(3) . . ?
C8 C7 S 122.3(3) . 2_545 ?
C6 C7 S 118.1(3) . 2_545 ?
C7 C8 C9 118.7(4) . . ?
C10 C9 C8 118.8(4) . . ?
N2 C10 C9 123.1(3) . . ?
F2 B F1 112.1(5) . . ?
F2 B F3 113.1(4) . . ?
F1 B F3 108.2(4) . . ?
F2 B F4 107.3(4) . . ?
F1 B F4 108.7(5) . . ?
F3 B F4 107.2(4) . . ?

loop_
_geom_bond_atom_site_label_1
_geom_bond_atom_site_label_2
_geom_bond_distance
_geom_bond_site_symmetry_2
_geom_bond_publ_flag
Ag N1 2.145(3) . ?
Ag N2 2.145(3) . ?
Ag Ag 3.1376(11) 3_575 ?
S C2 1.757(4) . ?
S C7 1.776(4) 2 ?
N1 C5 1.342(5) . ?
N1 C1 1.343(5) . ?
N2 C10 1.333(5) . ?
N2 C6 1.337(5) . ?
C1 C2 1.389(5) . ?
C2 C3 1.387(5) . ?
C3 C4 1.375(5) . ?
C4 C5 1.368(6) . ?
C6 C7 1.379(5) . ?
C7 C8 1.373(6) . ?
C7 S 1.776(4) 2_545 ?
C8 C9 1.382(6) . ?
C9 C10 1.369(6) . ?
B F2 1.334(6) . ?
B F1 1.341(7) . ?
B F3 1.356(6) . ?
B F4 1.412(7) . ?
